data_4509947
loop_
_publ_author_name
'El Bakkali, H.'
'Casti\~neiras, A.'
'Garc\'ia-Santos, I.'
'Gonz\'alez-P\'erez, J. M.'
'Nicl\'os-Guti\'errez, J.'

_publ_section_title
;
 Metallo-Supramolecular Structures by Self-Assembly through Weak
 Interactions in Mixed Ligand Metal Complexes of Adenine and Malonate
;
_journal_issue 1
_journal_name_full 'Crystal Growth &amp; Design'
_journal_page_first 249
_journal_paper_doi 10.1021/cg401455c
_journal_volume 14
_journal_year 2014
_chemical_formula_moiety 'C16 H18 N10 O10 Zn2, 2(H2 O)'
_chemical_formula_sum 'C16 H22 N10 O12 Zn2'
_chemical_formula_weight 677.17
_chemical_name_systematic
;
 ?
;
_space_group_crystal_system monoclinic
_space_group_IT_number 14
_space_group_name_Hall '-P 2ybc'
_space_group_name_H-M_alt 'P 1 21/c 1'
_symmetry_space_group_name_Hall '-P 2ybc'
_symmetry_space_group_name_H-M 'P 1 21/c 1'
_atom_sites_solution_hydrogens difmap
_atom_sites_solution_primary direct
_atom_sites_solution_secondary difmap
_audit_creation_method SHELXL-2013
_cell_angle_alpha 90
_cell_angle_beta 90.121(2)
_cell_angle_gamma 90
_cell_formula_units_Z 2
_cell_length_a 7.0521(3)
_cell_length_b 10.5050(3)
_cell_length_c 16.0669(6)
_cell_measurement_reflns_used 1866
_cell_measurement_temperature 100(2)
_cell_measurement_theta_max 29.98
_cell_measurement_theta_min 2.89
_cell_volume 1190.27(8)
_computing_cell_refinement 'APEX2 Software (Bruker, 2010)'
_computing_data_collection 'APEX2 Software (Bruker, 2010)'
_computing_data_reduction 'APEX2 Software (Bruker, 2010)'
_computing_molecular_graphics 'PLATON (Spek, 2009)'
_computing_publication_material 'SHELXL-2013 (Sheldrick, 2013)'
_computing_structure_refinement 'SHELXL-2013 (Sheldrick, 2013)'
_computing_structure_solution 'SHELXS-97 (Sheldrick, 2008)'
_diffrn_ambient_temperature 100(2)
_diffrn_measured_fraction_theta_full 1.000
_diffrn_measured_fraction_theta_max 0.999
_diffrn_measurement_device_type 'Bruker X8 KappaAPEXII'
_diffrn_measurement_method 'omega and phi scans'
_diffrn_radiation_type MoK\a
_diffrn_radiation_wavelength 0.71073
_diffrn_reflns_av_R_equivalents 0.0307
_diffrn_reflns_av_unetI/netI 0.0199
_diffrn_reflns_Laue_measured_fraction_full 1.000
_diffrn_reflns_Laue_measured_fraction_max 0.999
_diffrn_reflns_limit_h_max 10
_diffrn_reflns_limit_h_min -10
_diffrn_reflns_limit_k_max 15
_diffrn_reflns_limit_k_min 0
_diffrn_reflns_limit_l_max 22
_diffrn_reflns_limit_l_min 0
_diffrn_reflns_number 38925
_diffrn_reflns_point_group_measured_fraction_full 1.000
_diffrn_reflns_point_group_measured_fraction_max 0.999
_diffrn_reflns_theta_full 25.242
_diffrn_reflns_theta_max 30.546
_diffrn_reflns_theta_min 2.316
_diffrn_source 'fine-focus sealed tube'
_exptl_absorpt_coefficient_mu 2.101
_exptl_absorpt_correction_T_max 1.000
_exptl_absorpt_correction_T_min 0.775
_exptl_absorpt_correction_type multi-scan
_exptl_absorpt_process_details SADABS
_exptl_crystal_colour Colourless
_exptl_crystal_density_diffrn 1.889
_exptl_crystal_description prism
_exptl_crystal_F_000 688
_exptl_crystal_size_max 0.350
_exptl_crystal_size_mid 0.130
_exptl_crystal_size_min 0.130
_refine_diff_density_max 0.431
_refine_diff_density_min -0.287
_refine_diff_density_rms 0.067
_refine_ls_extinction_method none
_refine_ls_goodness_of_fit_ref 1.045
_refine_ls_hydrogen_treatment mixed
_refine_ls_matrix_type full
_refine_ls_number_parameters 202
_refine_ls_number_reflns 3633
_refine_ls_number_restraints 0
_refine_ls_restrained_S_all 1.045
_refine_ls_R_factor_all 0.0276
_refine_ls_R_factor_gt 0.0224
_refine_ls_shift/su_max 0.000
_refine_ls_shift/su_mean 0.000
_refine_ls_structure_factor_coef Fsqd
_refine_ls_weighting_details 'w=1/[\s^2^(Fo^2^)+(0.0200P)^2^+0.8595P] where P=(Fo^2^+2Fc^2^)/3'
_refine_ls_weighting_scheme calc
_refine_ls_wR_factor_gt 0.0511
_refine_ls_wR_factor_ref 0.0525
_reflns_Friedel_coverage 0.000
_reflns_number_gt 3185
_reflns_number_total 3633
_reflns_threshold_expression 'I > 2\s(I)'
_cod_data_source_file cg401455c_si_004.cif
_cod_data_source_block 07jnac401
_cod_database_code 4509947
_shelx_space_group_comment
;
The symmetry employed for this shelxl refinement is uniquely defined
by the following loop, which should always be used as a source of
symmetry information in preference to the above space-group names.
They are only intended as comments.
;
_shelx_estimated_absorpt_t_min 0.527
_shelx_estimated_absorpt_t_max 0.772

loop_
_space_group_symop_operation_xyz
'x, y, z'
'-x, y+1/2, -z+1/2'
'-x, -y, -z'
'x, -y-1/2, z-1/2'

loop_
_atom_site_label
_atom_site_type_symbol
_atom_site_fract_x
_atom_site_fract_y
_atom_site_fract_z
_atom_site_U_iso_or_equiv
_atom_site_adp_type
_atom_site_occupancy
_atom_site_site_symmetry_order
_atom_site_calc_flag
_atom_site_refinement_flags_posn
_atom_site_refinement_flags_adp
Zn1 Zn 0.01944(2) 0.05372(2) 0.41012(2) 0.00820(5) Uani 1 1 d . .
O1 O -0.15160(15) 0.16127(10) 0.33247(6) 0.01241(19) Uani 1 1 d . .
H1A H -0.181(2) 0.1368(17) 0.2869(12) 0.015 Uiso 1 1 d . U
H1B H -0.239(3) 0.1720(18) 0.3595(11) 0.015 Uiso 1 1 d . U
O11 O -0.19521(13) 0.03836(9) 0.50456(6) 0.00989(18) Uani 1 1 d . .
O12 O -0.39054(14) 0.19336(9) 0.46719(6) 0.01357(19) Uani 1 1 d . .
O21 O 0.22819(14) 0.04181(9) 0.32388(6) 0.01180(18) Uani 1 1 d . .
O22 O 0.44274(15) -0.06719(10) 0.25389(6) 0.0183(2) Uani 1 1 d . .
N1 N 0.21228(16) 0.43904(11) 0.47024(7) 0.0118(2) Uani 1 1 d . .
N3 N 0.10175(16) 0.22224(11) 0.47575(7) 0.0101(2) Uani 1 1 d . .
N7 N 0.18096(16) 0.31008(11) 0.68438(7) 0.0108(2) Uani 1 1 d . .
H7A H 0.205(2) 0.3602(16) 0.7278(11) 0.013 Uiso 1 1 d . U
N9 N -0.07976(15) -0.13623(10) 0.38275(7) 0.0097(2) Uani 1 1 d . .
N10 N 0.29799(18) 0.55412(11) 0.58740(8) 0.0137(2) Uani 1 1 d . .
H10A H 0.331(2) 0.6145(19) 0.5556(11) 0.016 Uiso 1 1 d . U
H10B H 0.327(3) 0.5574(17) 0.6380(12) 0.016 Uiso 1 1 d . U
C2 C 0.15008(19) 0.32959(13) 0.43752(8) 0.0121(2) Uani 1 1 d . .
H2 H 0.1389 0.3284 0.3786 0.015 Uiso 1 1 d R U
C4 C 0.11970(18) 0.23022(12) 0.55983(8) 0.0090(2) Uani 1 1 d . .
C5 C 0.18223(18) 0.33842(12) 0.60047(8) 0.0092(2) Uani 1 1 d . .
C6 C 0.23336(18) 0.44695(12) 0.55385(8) 0.0103(2) Uani 1 1 d . .
C8 C -0.11842(19) -0.18955(13) 0.30976(8) 0.0113(2) Uani 1 1 d . .
H8 H -0.1034 -0.1465 0.2582 0.014 Uiso 1 1 d R U
C11 C -0.32762(18) 0.11812(12) 0.52022(8) 0.0095(2) Uani 1 1 d . .
C12 C -0.4199(2) 0.12113(14) 0.60538(8) 0.0146(3) Uani 1 1 d . .
H12A H -0.5551 0.0997 0.5962 0.018 Uiso 1 1 d R U
H12B H -0.4170 0.2112 0.6235 0.018 Uiso 1 1 d R U
C21 C 0.35685(18) -0.04328(12) 0.31967(8) 0.0104(2) Uani 1 1 d . .
O2 O 0.72660(18) 0.07532(12) 0.18196(7) 0.0239(3) Uani 1 1 d . .
H2A H 0.636(3) 0.038(2) 0.1982(13) 0.029 Uiso 1 1 d . U
H2B H 0.746(3) 0.0501(19) 0.1359(14) 0.029 Uiso 1 1 d . U

loop_
_atom_site_aniso_label
_atom_site_aniso_U_11
_atom_site_aniso_U_22
_atom_site_aniso_U_33
_atom_site_aniso_U_23
_atom_site_aniso_U_13
_atom_site_aniso_U_12
Zn1 0.01131(8) 0.00763(7) 0.00567(7) 0.00065(5) 0.00047(5) 0.00061(5)
O1 0.0149(5) 0.0146(5) 0.0077(4) -0.0005(4) -0.0010(4) 0.0019(4)
O11 0.0117(4) 0.0103(4) 0.0077(4) 0.0007(3) 0.0005(3) 0.0012(3)
O12 0.0161(5) 0.0132(4) 0.0114(5) 0.0038(4) 0.0006(4) 0.0034(4)
O21 0.0139(4) 0.0123(4) 0.0092(4) 0.0031(3) 0.0021(3) 0.0025(4)
O22 0.0204(5) 0.0251(6) 0.0094(5) 0.0025(4) 0.0053(4) 0.0073(4)
N1 0.0153(5) 0.0105(5) 0.0095(5) 0.0016(4) -0.0002(4) -0.0009(4)
N3 0.0129(5) 0.0103(5) 0.0072(5) 0.0003(4) -0.0004(4) 0.0000(4)
N7 0.0151(5) 0.0102(5) 0.0072(5) -0.0007(4) 0.0002(4) -0.0013(4)
N9 0.0121(5) 0.0093(5) 0.0076(5) 0.0007(4) 0.0003(4) 0.0007(4)
N10 0.0206(6) 0.0101(5) 0.0103(5) 0.0008(4) -0.0009(5) -0.0033(4)
C2 0.0164(6) 0.0122(6) 0.0077(6) 0.0008(5) -0.0006(5) -0.0004(5)
C4 0.0091(5) 0.0096(5) 0.0083(6) 0.0001(4) 0.0010(4) 0.0012(4)
C5 0.0108(6) 0.0094(5) 0.0076(5) 0.0002(4) 0.0007(4) 0.0007(4)
C6 0.0096(5) 0.0095(6) 0.0117(6) -0.0008(5) 0.0006(5) 0.0014(5)
C8 0.0148(6) 0.0112(6) 0.0078(6) 0.0001(4) 0.0004(5) -0.0003(5)
C11 0.0109(6) 0.0081(5) 0.0096(6) -0.0004(4) -0.0002(5) -0.0015(4)
C12 0.0160(6) 0.0173(7) 0.0105(6) 0.0023(5) 0.0031(5) 0.0072(5)
C21 0.0110(6) 0.0112(6) 0.0089(6) 0.0011(4) 0.0005(4) -0.0018(5)
O2 0.0265(6) 0.0331(7) 0.0123(5) -0.0094(5) 0.0041(5) -0.0097(5)

loop_
_atom_type_symbol
_atom_type_description
_atom_type_scat_dispersion_real
_atom_type_scat_dispersion_imag
_atom_type_scat_source
Zn Zn 0.2839 1.4301 'International Tables Vol C Tables 4.2.6.8 and 6.1.1.4'
O O 0.0106 0.0060 'International Tables Vol C Tables 4.2.6.8 and 6.1.1.4'
N N 0.0061 0.0033 'International Tables Vol C Tables 4.2.6.8 and 6.1.1.4'
C C 0.0033 0.0016 'International Tables Vol C Tables 4.2.6.8 and 6.1.1.4'
H H 0.0000 0.0000 'International Tables Vol C Tables 4.2.6.8 and 6.1.1.4'

loop_
_geom_angle_atom_site_label_1
_geom_angle_atom_site_label_2
_geom_angle_atom_site_label_3
_geom_angle
_geom_angle_site_symmetry_1
_geom_angle_site_symmetry_3
_geom_angle_publ_flag
O21 Zn1 O1 92.57(4) . . y
O21 Zn1 O11 89.38(4) . 3_556 y
O1 Zn1 O11 174.32(4) . 3_556 y
O21 Zn1 N3 101.02(4) . . y
O1 Zn1 N3 90.15(4) . . y
O11 Zn1 N3 84.24(4) 3_556 . y
O21 Zn1 O11 171.96(4) . . y
O1 Zn1 O11 93.22(4) . . y
O11 Zn1 O11 85.39(4) 3_556 . y
N3 Zn1 O11 84.55(4) . . y
O21 Zn1 N9 92.25(4) . . y
O1 Zn1 N9 101.16(4) . . y
O11 Zn1 N9 84.09(4) 3_556 . y
N3 Zn1 N9 162.20(4) . . y
O11 Zn1 N9 81.15(4) . . y
O21 Zn1 Zn1 132.61(3) . 3_556 ?
O1 Zn1 Zn1 134.82(3) . 3_556 ?
O11 Zn1 Zn1 43.54(3) 3_556 3_556 ?
N3 Zn1 Zn1 82.37(3) . 3_556 ?
O11 Zn1 Zn1 41.86(2) . 3_556 ?
N9 Zn1 Zn1 79.91(3) . 3_556 ?
Zn1 O1 H1A 121.7(13) . . ?
Zn1 O1 H1B 102.0(14) . . ?
H1A O1 H1B 110.9(18) . . ?
C11 O11 Zn1 127.42(8) . 3_556 ?
C11 O11 Zn1 127.17(8) . . ?
Zn1 O11 Zn1 94.61(4) 3_556 . y
C11 O11 O11 153.29(9) . 3_556 ?
Zn1 O11 O11 48.29(3) 3_556 3_556 ?
Zn1 O11 O11 46.32(3) . 3_556 ?
C21 O21 Zn1 126.66(8) . . ?
C2 N1 C6 118.55(11) . . ?
C2 N3 C4 112.56(11) . . ?
C2 N3 Zn1 122.94(9) . . ?
C4 N3 Zn1 124.42(9) . . ?
C8 N7 C5 105.93(11) 3_556 . ?
C8 N7 H7A 124.4(11) 3_556 . ?
C5 N7 H7A 129.5(11) . . ?
C8 N9 C4 104.29(11) . 3_556 ?
C8 N9 Zn1 129.47(9) . . ?
C4 N9 Zn1 126.24(8) 3_556 . ?
C6 N10 H10A 119.0(12) . . ?
C6 N10 H10B 120.7(12) . . ?
H10A N10 H10B 119.2(17) . . ?
N3 C2 N1 129.19(12) . . ?
N3 C2 H2 115.4 . . ?
N1 C2 H2 115.4 . . ?
N3 C4 N9 126.96(12) . 3_556 ?
N3 C4 C5 123.29(12) . . ?
N9 C4 C5 109.74(11) 3_556 . ?
N7 C5 C4 106.32(11) . . ?
N7 C5 C6 133.99(12) . . ?
C4 C5 C6 119.68(12) . . ?
N10 C6 N1 119.44(12) . . ?
N10 C6 C5 123.85(12) . . ?
N1 C6 C5 116.71(12) . . ?
N9 C8 N7 113.73(12) . 3_556 ?
N9 C8 H8 123.1 . . ?
N7 C8 H8 123.1 3_556 . ?
O12 C11 O11 122.74(12) . . ?
O12 C11 C12 116.86(12) . . ?
O11 C11 C12 120.38(11) . . ?
C11 C12 C21 125.27(11) . 3_556 ?
C11 C12 H12A 106.0 . . ?
C21 C12 H12A 106.0 3_556 . ?
C11 C12 H12B 106.0 . . ?
C21 C12 H12B 106.0 3_556 . ?
H12A C12 H12B 106.3 . . ?
O22 C21 O21 122.27(12) . . ?
O22 C21 C12 114.93(12) . 3_556 ?
O21 C21 C12 122.78(12) . 3_556 ?
H2A O2 H2B 106(2) . . ?

loop_
_geom_bond_atom_site_label_1
_geom_bond_atom_site_label_2
_geom_bond_distance
_geom_bond_site_symmetry_2
_geom_bond_publ_flag
Zn1 O21 2.0276(10) . y
Zn1 O1 2.0692(10) . y
Zn1 O11 2.0842(9) 3_556 y
Zn1 N3 2.1401(11) . y
Zn1 O11 2.1516(9) . y
Zn1 N9 2.1594(11) . y
Zn1 Zn1 3.1135(3) 3_556 y
O1 H1A 0.804(19) . ?
O1 H1B 0.761(19) . ?
O11 C11 1.2799(15) . ?
O11 Zn1 2.0842(9) 3_556 y
O11 O11 2.8729(18) 3_556 y
O12 C11 1.2434(16) . ?
O21 C21 1.2756(16) . ?
O22 C21 1.2448(16) . ?
N1 C2 1.3379(17) . ?
N1 C6 1.3537(17) . ?
N3 C2 1.3289(17) . ?
N3 C4 1.3592(16) . ?
N7 C8 1.3442(17) 3_556 ?
N7 C5 1.3807(16) . ?
N7 H7A 0.889(18) . ?
N9 C8 1.3275(17) . ?
N9 C4 1.3807(16) 3_556 ?
N10 C6 1.3285(17) . ?
N10 H10A 0.85(2) . ?
N10 H10B 0.838(19) . ?
C2 H2 0.9500 . ?
C4 N9 1.3806(16) 3_556 ?
C4 C5 1.3826(18) . ?
C5 C6 1.4114(18) . ?
C8 N7 1.3442(17) 3_556 ?
C8 H8 0.9500 . ?
C11 C12 1.5168(18) . ?
C12 C21 1.5214(18) 3_556 ?
C12 H12A 0.9900 . ?
C12 H12B 0.9900 . ?
C21 C12 1.5215(18) 3_556 ?
O2 H2A 0.79(2) . ?
O2 H2B 0.80(2) . ?

loop_
_geom_hbond_atom_site_label_D
_geom_hbond_atom_site_label_H
_geom_hbond_atom_site_label_A
_geom_hbond_distance_DH
_geom_hbond_distance_HA
_geom_hbond_distance_DA
_geom_hbond_angle_DHA
_geom_hbond_site_symmetry_A
O1 H1A O2 0.804(19) 1.917(19) 2.7188(15) 175.1(18) 1_455
O1 H1B O12 0.761(19) 2.049(19) 2.7665(14) 157.1(18) .
N7 H7A O21 0.889(18) 1.863(18) 2.7482(15) 173.2(16) 4_566
N10 H10A O12 0.85(2) 2.09(2) 2.8695(15) 152.0(17) 3_566
N10 H10B O22 0.838(19) 2.04(2) 2.8643(16) 170.3(18) 4_566
C12 H12A N9 0.99 2.63 3.5374(18) 153.1 3_456
C12 H12B O2 0.99 2.63 3.570(2) 157.9 4_466
O2 H2A O22 0.79(2) 1.97(2) 2.7558(17) 170(2) .
O2 H2B N1 0.80(2) 2.09(2) 2.8670(16) 165(2) 2_645

loop_
_geom_torsion_atom_site_label_1
_geom_torsion_atom_site_label_2
_geom_torsion_atom_site_label_3
_geom_torsion_atom_site_label_4
_geom_torsion
_geom_torsion_site_symmetry_1
_geom_torsion_site_symmetry_4
C4 N3 C2 N1 0.4(2) . .
Zn1 N3 C2 N1 -176.56(11) . .
C6 N1 C2 N3 0.6(2) . .
C2 N3 C4 N9 179.45(12) . 3_556
Zn1 N3 C4 N9 -3.65(18) . 3_556
C2 N3 C4 C5 -0.24(18) . .
Zn1 N3 C4 C5 176.66(10) . .
C8 N7 C5 C4 -0.31(14) 3_556 .
C8 N7 C5 C6 -179.42(14) 3_556 .
N3 C4 C5 N7 179.87(12) . .
N9 C4 C5 N7 0.13(14) 3_556 .
N3 C4 C5 C6 -0.9(2) . .
N9 C4 C5 C6 179.39(11) 3_556 .
C2 N1 C6 N10 178.87(12) . .
C2 N1 C6 C5 -1.69(18) . .
N7 C5 C6 N10 0.3(2) . .
C4 C5 C6 N10 -178.76(13) . .
N7 C5 C6 N1 -179.15(14) . .
C4 C5 C6 N1 1.83(19) . .
C4 N9 C8 N7 0.32(15) 3_556 3_556
Zn1 N9 C8 N7 -178.93(9) . 3_556
Zn1 O11 C11 O12 160.06(9) 3_556 .
Zn1 O11 C11 O12 25.07(18) . .
O11 O11 C11 O12 90.1(2) 3_556 .
Zn1 O11 C11 C12 -22.05(17) 3_556 .
Zn1 O11 C11 C12 -157.04(9) . .
O11 O11 C11 C12 -92.0(2) 3_556 .
O12 C11 C12 C21 -176.00(13) . 3_556
O11 C11 C12 C21 6.0(2) . 3_556
Zn1 O21 C21 O22 158.04(10) . .
Zn1 O21 C21 C12 -23.28(18) . 3_556
